data_7127687
loop_
_publ_author_name
'Gambhir, Diksha'
'Mondal, Bhaskar'
'Koner, Rik Rani'

_publ_section_title
;
 Molecular-level insights into the self-assembly driven enantioselective
 recognition process.
;
_journal_issue 20
_journal_name_full 'Chemical communications (Cambridge, England)'
_journal_page_first 2535
_journal_page_last 2538
_journal_paper_doi 10.1039/d0cc06612e
_journal_volume 57
_journal_year 2021
_chemical_absolute_configuration unk
_chemical_formula_moiety 'C8 H7 O3, C20 H25 N4 O2'
_chemical_formula_sum 'C28 H32 N4 O5'
_chemical_formula_weight 504.58
_space_group_crystal_system monoclinic
_space_group_IT_number 4
_space_group_name_Hall 'P 2yb'
_space_group_name_H-M_alt 'P 1 21 1'
_atom_sites_solution_hydrogens geom
_atom_sites_solution_primary direct
_atom_sites_solution_secondary difmap
_audit_creation_date 2020-11-30
_audit_creation_method
;
Olex2 1.2-ac21
(compiled 2015.09.16 svn.r134, GUI svn.r4998)
;
_audit_update_record
;
2020-11-30 deposited with the CCDC.	2020-12-21 downloaded from the CCDC.
;
_cell_angle_alpha 90.00
_cell_angle_beta 91.933(7)
_cell_angle_gamma 90.00
_cell_formula_units_Z 2
_cell_length_a 10.8308(8)
_cell_length_b 5.7790(4)
_cell_length_c 21.3692(13)
_cell_measurement_reflns_used 1317
_cell_measurement_temperature 293(2)
_cell_measurement_theta_max 66.6580
_cell_measurement_theta_min 4.0700
_cell_volume 1336.76(16)
_computing_cell_refinement 'CrysAlisPro 1.171.39.46e (Rigaku OD, 2018)'
_computing_data_collection 'CrysAlisPro 1.171.39.46e (Rigaku OD, 2018)'
_computing_data_reduction 'CrysAlisPro 1.171.39.46e (Rigaku OD, 2018)'
_computing_molecular_graphics 'Olex2 (Dolomanov et al., 2009)'
_computing_publication_material 'Olex2 (Dolomanov et al., 2009)'
_computing_structure_refinement 'ShelXL (Sheldrick, 2008)'
_computing_structure_solution 'ShelXS (Sheldrick, 2008)'
_diffrn_ambient_temperature 293(2)
_diffrn_detector 'CCD plate'
_diffrn_detector_area_resol_mean 15.9974
_diffrn_detector_type Eos
_diffrn_measured_fraction_theta_full 0.981
_diffrn_measured_fraction_theta_max 0.981
_diffrn_measurement_details
;
List of Runs (angles in degrees, time in seconds):

  # Type    Start    End  Width  t~exp~   \w     \q     \k     \f   Frames
#--------------------------------------------------------------------------
  1  \w    -42.00  60.00   1.00    1.00    --   25.57 -57.00  30.00  102
  2  \w    -27.00  64.00   1.00    1.00    --   25.57 -57.00 120.00   91
  3  \w    -13.00 111.00   1.00   10.00    --   66.78 -45.00  60.00  124
  4  \w    104.00 144.00   1.00   10.00    --   66.78 121.00  53.00   40
  5  \w      5.00  98.00   1.00   10.00    --   66.78 -61.00 -60.00   93
  6  \w     68.00 127.00   1.00   10.00    --   66.78  61.00-150.00   59
  7  \w     93.00 137.00   1.00   35.00    --  108.00 -21.00 -60.00   44
  8  \w     53.00  90.00   1.00   35.00    --  108.00-104.00 -30.00   37
  9  \w     52.00  87.00   1.00   35.00    --  108.00 -54.00 -90.00   35
 10  \w     52.00 177.00   1.00   35.00    --  108.00  32.00-180.00  125
 11  \w     28.00 111.00   1.00   35.00    --  108.00-104.00  30.00   83
 12  \w     38.00  64.00   1.00   35.00    --  108.00 -21.00 -60.00   26
 13  \w    130.00 172.00   1.00   35.00    --  108.00  54.00 120.00   42
 14  \w     27.00 112.00   1.00   35.00    --  108.00 -32.00-150.00   85
 15  \w     68.00  96.00   1.00   35.00    --  108.00  54.00 120.00   28
 16  \w    105.00 147.00   1.00   35.00    --  108.00 -54.00 -90.00   42
 17  \w    119.00 157.00   1.00   35.00    --  108.00 104.00  30.00   38
;
_diffrn_measurement_device 'four-circle diffractometer'
_diffrn_measurement_device_type 'SuperNova, Dual, Cu at home/near, Eos'
_diffrn_measurement_method '\w scans'
_diffrn_orient_matrix_type 'CrysAlisPro convention (1999,Acta A55,543-557)'
_diffrn_orient_matrix_UB_11 0.0297642000
_diffrn_orient_matrix_UB_12 -0.0405001000
_diffrn_orient_matrix_UB_13 0.0701586000
_diffrn_orient_matrix_UB_21 -0.1349472000
_diffrn_orient_matrix_UB_22 0.0568509000
_diffrn_orient_matrix_UB_23 0.0149157000
_diffrn_orient_matrix_UB_31 -0.0344205000
_diffrn_orient_matrix_UB_32 -0.2570477000
_diffrn_orient_matrix_UB_33 -0.0077643000
_diffrn_radiation_monochromator mirror
_diffrn_radiation_probe x-ray
_diffrn_radiation_type CuK\a
_diffrn_radiation_wavelength 1.54184
_diffrn_reflns_av_R_equivalents 0.0373
_diffrn_reflns_av_unetI/netI 0.0559
_diffrn_reflns_limit_h_max 12
_diffrn_reflns_limit_h_min -12
_diffrn_reflns_limit_k_max 4
_diffrn_reflns_limit_k_min -6
_diffrn_reflns_limit_l_max 25
_diffrn_reflns_limit_l_min -19
_diffrn_reflns_number 4185
_diffrn_reflns_theta_full 66.83
_diffrn_reflns_theta_max 66.83
_diffrn_reflns_theta_min 6.22
_diffrn_source 'micro-focus sealed X-ray tube'
_diffrn_source_type 'SuperNova (Cu) X-ray Source'
_exptl_absorpt_coefficient_mu 0.711
_exptl_absorpt_correction_T_max 1.000
_exptl_absorpt_correction_T_min 0.839
_exptl_absorpt_correction_type gaussian
_exptl_absorpt_process_details
;
CrysAlisPro 1.171.39.46e (Rigaku Oxford Diffraction, 2018)
Numerical absorption correction based on gaussian integration over
			a multifaceted crystal model
Empirical absorption correction using spherical harmonics,
 implemented in SCALE3 ABSPACK scaling algorithm.
;
_exptl_crystal_density_diffrn 1.254
_exptl_crystal_density_method 'not measured'
_exptl_crystal_description monoclinic
_exptl_crystal_F_000 536
_exptl_crystal_size_max 0.223
_exptl_crystal_size_mid 0.095
_exptl_crystal_size_min 0.068
_refine_diff_density_max 0.144
_refine_diff_density_min -0.141
_refine_diff_density_rms 0.036
_refine_ls_abs_structure_details 'Flack H D (1983), Acta Cryst. A39, 876-881'
_refine_ls_abs_structure_Flack 0.0(3)
_refine_ls_extinction_method none
_refine_ls_goodness_of_fit_ref 0.990
_refine_ls_hydrogen_treatment constr
_refine_ls_matrix_type full
_refine_ls_number_parameters 335
_refine_ls_number_reflns 2815
_refine_ls_number_restraints 1
_refine_ls_restrained_S_all 0.990
_refine_ls_R_factor_all 0.0462
_refine_ls_R_factor_gt 0.0389
_refine_ls_shift/su_max 0.000
_refine_ls_shift/su_mean 0.000
_refine_ls_structure_factor_coef Fsqd
_refine_ls_weighting_details 'calc w=1/[\s^2^(Fo^2^)+(0.0393P)^2^+0.0000P] where P=(Fo^2^+2Fc^2^)/3'
_refine_ls_weighting_scheme calc
_refine_ls_wR_factor_gt 0.0887
_refine_ls_wR_factor_ref 0.0921
_reflns_number_gt 2442
_reflns_number_total 2815
_reflns_threshold_expression >2sigma(I)
_cod_data_source_file d0cc06612e2.cif
_cod_data_source_block fda_rma_rt_cu
_cod_depositor_comments 'Adding full bibliography for 7127685--7127687.cif.'
_cod_original_cell_volume 1336.77(16)
_cod_original_sg_symbol_H-M 'P 21'
_cod_database_code 7127687
_chemical_oxdiff_formula 'C56 H68 N8 O12'
_reflns_odcompleteness_completeness 98.22
_reflns_odcompleteness_iscentric 1
_reflns_odcompleteness_theta 66.97
_olex2_refinement_description
;
1. Fixed Uiso
 At 1.2 times of:
  All C(H) groups, All C(H,H) groups, All N(H) groups, All N(H,H) groups
 At 1.5 times of:
  All O(H) groups
2.a Ternary CH refined with riding coordinates:
 C5(H5), C22(H22)
2.b Secondary CH2 refined with riding coordinates:
 N4(H4A,H4B), C7(H7A,H7B), C4(H4C,H4D), C3(H3A,H3B), C11(H11A,H11B), C2(H2C,H2D)
2.c Aromatic/amide H refined with riding coordinates:
 N3(H3), C9(H9), C24(H24), C19(H19), C20(H20), C28(H28), C26(H26), C27(H27),
 C13(H13), C15(H15), C25(H25), C16(H16), C14(H14)
2.d X=CH2 refined with riding coordinates:
 N1(H1A,H1B), N2(H2A,H2B)
2.e Idealised tetrahedral OH refined as rotating group:
 O5(H5A)
;
_olex2_submission_special_instructions 'No special instructions were received'
_oxdiff_exptl_absorpt_empirical_details
;
Empirical correction (ABSPACK) includes:
- Absorption correction using spherical harmonics
- Frame scaling
;
_oxdiff_exptl_absorpt_empirical_full_max 1.361
_oxdiff_exptl_absorpt_empirical_full_min 0.807

loop_
_space_group_symop_id
_space_group_symop_operation_xyz
1 'x, y, z'
2 '-x, y+1/2, -z'

loop_
_atom_site_label
_atom_site_type_symbol
_atom_site_fract_x
_atom_site_fract_y
_atom_site_fract_z
_atom_site_U_iso_or_equiv
_atom_site_adp_type
_atom_site_occupancy
_atom_site_calc_flag
_atom_site_disorder_assembly
_atom_site_disorder_group
_atom_site_refinement_flags_posn
O4 O 0.10581(18) 0.0780(4) 0.07685(9) 0.0486(5) Uani 1 d . . .
O1 O 0.5739(2) 0.3967(3) 0.23460(11) 0.0506(5) Uani 1 d . . .
O3 O 0.29048(18) 0.0229(4) 0.12338(9) 0.0496(5) Uani 1 d . . .
O5 O 0.2394(2) 0.3284(4) 0.21638(10) 0.0529(5) Uani 1 d . . .
H5A H 0.2952 0.3820 0.1958 0.079 Uiso 1 calc . . GR
N4 N 0.47370(19) 0.9638(4) 0.22536(9) 0.0338(4) Uani 1 d . . .
H4A H 0.4200 0.9631 0.1923 0.041 Uiso 1 calc . . R
H4B H 0.5056 1.1073 0.2286 0.041 Uiso 1 calc . . R
O2 O 0.4371(2) 0.5352(4) 0.16421(11) 0.0623(6) Uani 1 d . . .
N3 N 0.7731(2) 0.8805(5) 0.03495(11) 0.0470(6) Uani 1 d . . .
H3 H 0.7161 0.7856 0.0226 0.056 Uiso 1 calc . . R
N1 N 0.8803(2) 1.2155(5) 0.01282(13) 0.0545(6) Uani 1 d . . .
H1A H 0.9255 1.2004 0.0464 0.065 Uiso 1 calc . . R
H1B H 0.8915 1.3311 -0.0117 0.065 Uiso 1 calc . . R
N2 N 0.7235(2) 1.0895(6) -0.05296(12) 0.0540(6) Uani 1 d . . .
H2A H 0.7348 1.2071 -0.0768 0.065 Uiso 1 calc . . R
H2B H 0.6669 0.9903 -0.0626 0.065 Uiso 1 calc . . R
C23 C 0.0524(2) 0.1223(5) 0.21451(12) 0.0407(6) Uani 1 d . . .
C6 C 0.5241(2) 0.5550(5) 0.20341(12) 0.0367(5) Uani 1 d . . .
C21 C 0.1840(2) 0.1068(5) 0.12129(12) 0.0381(6) Uani 1 d . . .
C8 C 0.4856(2) 0.8810(5) 0.34122(12) 0.0365(5) Uani 1 d . . .
C18 C 0.6293(3) 0.8047(5) 0.44914(13) 0.0426(6) Uani 1 d . . .
C9 C 0.5743(2) 1.0422(5) 0.35972(12) 0.0384(5) Uani 1 d . . .
H9 H 0.5842 1.1769 0.3366 0.046 Uiso 1 calc . . R
C1 C 0.7938(2) 1.0611(6) -0.00116(13) 0.0411(6) Uani 1 d . . .
C7 C 0.4035(2) 0.9137(5) 0.28349(12) 0.0391(6) Uani 1 d . . .
H7A H 0.3546 0.7748 0.2767 0.047 Uiso 1 calc . . R
H7B H 0.3470 1.0405 0.2906 0.047 Uiso 1 calc . . R
C5 C 0.5758(2) 0.7994(4) 0.21261(11) 0.0318(5) Uani 1 d . . .
H5 H 0.6339 0.7985 0.2488 0.038 Uiso 1 calc . . R
C4 C 0.6443(2) 0.8802(5) 0.15522(12) 0.0385(5) Uani 1 d . . .
H4C H 0.5868 0.8859 0.1194 0.046 Uiso 1 calc . . R
H4D H 0.6754 1.0355 0.1626 0.046 Uiso 1 calc . . R
C3 C 0.7512(3) 0.7222(5) 0.14025(13) 0.0430(6) Uani 1 d . . .
H3A H 0.7186 0.5788 0.1228 0.052 Uiso 1 calc . . R
H3B H 0.7968 0.6851 0.1788 0.052 Uiso 1 calc . . R
C22 C 0.1414(3) 0.2554(5) 0.17553(13) 0.0407(6) Uani 1 d . . .
H22 H 0.0991 0.3925 0.1584 0.049 Uiso 1 calc . . R
C24 C 0.0837(3) -0.0968(6) 0.23647(14) 0.0475(6) Uani 1 d . . .
H24 H 0.1558 -0.1669 0.2235 0.057 Uiso 1 calc . . R
C17 C 0.7213(3) 0.8065(6) 0.50223(13) 0.0491(7) Uani 1 d . . .
C10 C 0.6483(3) 1.0016(5) 0.41292(12) 0.0394(6) Uani 1 d . . .
C19 C 0.5382(3) 0.6469(6) 0.43264(14) 0.0480(7) Uani 1 d . . .
H19 H 0.5242 0.5186 0.4577 0.058 Uiso 1 calc . . R
C11 C 0.7556(3) 1.1409(6) 0.43983(15) 0.0511(7) Uani 1 d . . .
H11A H 0.7296 1.2950 0.4517 0.061 Uiso 1 calc . . R
H11B H 0.8213 1.1532 0.4103 0.061 Uiso 1 calc . . R
C12 C 0.7961(3) 1.0007(6) 0.49659(14) 0.0519(8) Uani 1 d . . .
C20 C 0.4675(3) 0.6831(5) 0.37790(14) 0.0445(6) Uani 1 d . . .
H20 H 0.4078 0.5753 0.3655 0.053 Uiso 1 calc . . R
C2 C 0.8390(3) 0.8285(6) 0.09429(14) 0.0482(7) Uani 1 d . . .
H2C H 0.8742 0.9696 0.1118 0.058 Uiso 1 calc . . R
H2D H 0.9061 0.7216 0.0869 0.058 Uiso 1 calc . . R
C28 C -0.0593(3) 0.2166(7) 0.23254(15) 0.0540(8) Uani 1 d . . .
H28 H -0.0838 0.3610 0.2174 0.065 Uiso 1 calc . . R
C26 C -0.0998(4) -0.1134(10) 0.29562(17) 0.0739(12) Uani 1 d . . .
H26 H -0.1494 -0.1907 0.3235 0.089 Uiso 1 calc . . R
C27 C -0.1343(3) 0.0977(9) 0.27272(18) 0.0694(11) Uani 1 d . . .
H27 H -0.2088 0.1625 0.2842 0.083 Uiso 1 calc . . R
C13 C 0.8930(4) 1.0421(8) 0.53932(17) 0.0689(10) Uani 1 d . . .
H13 H 0.9434 1.1712 0.5355 0.083 Uiso 1 calc . . R
C15 C 0.8364(5) 0.6960(10) 0.59381(17) 0.0828(14) Uani 1 d . . .
H15 H 0.8503 0.5960 0.6274 0.099 Uiso 1 calc . . R
C25 C 0.0089(4) -0.2117(8) 0.27731(18) 0.0676(10) Uani 1 d . . .
H25 H 0.0322 -0.3566 0.2925 0.081 Uiso 1 calc . . R
C16 C 0.7395(4) 0.6492(8) 0.55117(15) 0.0687(10) Uani 1 d . . .
H16 H 0.6895 0.5195 0.5551 0.082 Uiso 1 calc . . R
C14 C 0.9125(5) 0.8862(10) 0.58786(18) 0.0794(13) Uani 1 d . . .
H14 H 0.9775 0.9096 0.6167 0.095 Uiso 1 calc . . R

loop_
_atom_site_aniso_label
_atom_site_aniso_U_11
_atom_site_aniso_U_22
_atom_site_aniso_U_33
_atom_site_aniso_U_23
_atom_site_aniso_U_13
_atom_site_aniso_U_12
O4 0.0403(9) 0.0617(13) 0.0429(10) -0.0052(10) -0.0122(7) -0.0002(10)
O1 0.0622(12) 0.0261(9) 0.0625(12) 0.0073(9) -0.0102(10) -0.0025(9)
O3 0.0389(9) 0.0613(13) 0.0478(10) -0.0086(10) -0.0091(7) 0.0054(10)
O5 0.0503(11) 0.0585(13) 0.0491(11) -0.0121(10) -0.0086(9) -0.0139(10)
N4 0.0382(10) 0.0283(10) 0.0342(10) 0.0022(8) -0.0095(8) -0.0030(8)
O2 0.0730(14) 0.0490(13) 0.0625(13) 0.0088(11) -0.0343(11) -0.0215(11)
N3 0.0543(13) 0.0523(14) 0.0340(11) 0.0008(11) -0.0044(10) -0.0110(12)
N1 0.0514(14) 0.0569(15) 0.0542(14) 0.0180(13) -0.0130(11) -0.0074(13)
N2 0.0557(14) 0.0604(17) 0.0452(13) 0.0068(12) -0.0104(11) -0.0072(14)
C23 0.0391(12) 0.0458(15) 0.0362(12) -0.0069(11) -0.0126(10) 0.0000(12)
C6 0.0456(13) 0.0289(12) 0.0350(12) 0.0007(10) -0.0055(10) -0.0073(11)
C21 0.0327(12) 0.0384(14) 0.0426(13) -0.0001(11) -0.0082(10) -0.0053(11)
C8 0.0347(11) 0.0403(13) 0.0344(12) 0.0029(11) -0.0003(9) 0.0024(11)
C18 0.0479(14) 0.0453(14) 0.0344(13) 0.0008(11) 0.0008(11) 0.0112(13)
C9 0.0430(12) 0.0385(14) 0.0336(12) 0.0044(10) -0.0013(9) -0.0003(11)
C1 0.0369(11) 0.0483(15) 0.0381(12) -0.0012(12) 0.0025(10) 0.0013(12)
C7 0.0324(11) 0.0445(14) 0.0402(13) 0.0035(11) -0.0026(10) -0.0030(11)
C5 0.0345(11) 0.0281(11) 0.0320(11) 0.0042(9) -0.0089(9) -0.0029(10)
C4 0.0458(13) 0.0296(12) 0.0397(13) 0.0081(10) -0.0022(10) -0.0014(11)
C3 0.0448(13) 0.0427(14) 0.0414(13) 0.0079(12) -0.0012(11) 0.0046(12)
C22 0.0413(13) 0.0372(14) 0.0429(14) -0.0016(11) -0.0091(11) 0.0017(11)
C24 0.0426(14) 0.0469(15) 0.0520(15) 0.0020(14) -0.0124(12) -0.0058(13)
C17 0.0594(17) 0.0578(18) 0.0298(13) -0.0013(12) -0.0037(11) 0.0189(15)
C10 0.0434(13) 0.0419(14) 0.0327(12) 0.0018(11) -0.0028(10) 0.0018(12)
C19 0.0533(15) 0.0463(16) 0.0445(14) 0.0131(12) 0.0042(12) -0.0013(13)
C11 0.0573(16) 0.0488(16) 0.0460(15) -0.0014(13) -0.0151(12) -0.0046(14)
C12 0.0575(16) 0.0584(19) 0.0389(14) -0.0075(14) -0.0114(12) 0.0139(16)
C20 0.0422(13) 0.0446(15) 0.0465(14) 0.0063(12) -0.0013(11) -0.0039(12)
C2 0.0428(13) 0.0625(19) 0.0390(13) 0.0079(13) -0.0045(11) 0.0009(14)
C28 0.0445(15) 0.0583(18) 0.0586(18) -0.0153(16) -0.0072(13) 0.0091(15)
C26 0.069(2) 0.102(3) 0.0503(18) -0.010(2) 0.0051(16) -0.039(3)
C27 0.0439(15) 0.101(3) 0.063(2) -0.029(2) 0.0094(14) -0.010(2)
C13 0.076(2) 0.073(2) 0.0558(19) -0.0157(18) -0.0260(16) 0.014(2)
C15 0.111(3) 0.098(3) 0.0375(16) 0.008(2) -0.0161(18) 0.041(3)
C25 0.078(2) 0.067(2) 0.0567(19) 0.0124(17) -0.0181(17) -0.027(2)
C16 0.096(3) 0.074(2) 0.0352(15) 0.0126(16) -0.0059(15) 0.023(2)
C14 0.093(3) 0.091(3) 0.0519(19) -0.015(2) -0.0334(19) 0.029(3)

loop_
_atom_type_symbol
_atom_type_description
_atom_type_scat_dispersion_real
_atom_type_scat_dispersion_imag
_atom_type_scat_source
C C 0.0181 0.0091 'International Tables Vol C Tables 4.2.6.8 and 6.1.1.4'
H H 0.0000 0.0000 'International Tables Vol C Tables 4.2.6.8 and 6.1.1.4'
N N 0.0311 0.0180 'International Tables Vol C Tables 4.2.6.8 and 6.1.1.4'
O O 0.0492 0.0322 'International Tables Vol C Tables 4.2.6.8 and 6.1.1.4'

loop_
_exptl_crystal_face_index_h
_exptl_crystal_face_index_k
_exptl_crystal_face_index_l
_exptl_crystal_face_perp_dist
-6 1 6 0.0656
1 4 2 0.1137
0 0 -14 0.0396
0 0 14 0.0396
-6 -1 -6 0.0572
-6 1 -6 0.0639
6 0 -9 0.0329
-6 0 8 0.0350
6 0 5 0.0187
-2 -4 -1 0.0902

loop_
_geom_angle_atom_site_label_1
_geom_angle_atom_site_label_2
_geom_angle_atom_site_label_3
_geom_angle
_geom_angle_site_symmetry_1
_geom_angle_site_symmetry_3
_geom_angle_publ_flag
C22 O5 H5A 109.5 . . ?
H4A N4 H4B 107.5 . . ?
C7 N4 H4A 108.5 . . ?
C7 N4 H4B 108.5 . . ?
C5 N4 H4A 108.5 . . ?
C5 N4 H4B 108.5 . . ?
C5 N4 C7 115.24(19) . . ?
C1 N3 H3 117.3 . . ?
C1 N3 C2 125.4(3) . . ?
C2 N3 H3 117.3 . . ?
H1A N1 H1B 120.0 . . ?
C1 N1 H1A 120.0 . . ?
C1 N1 H1B 120.0 . . ?
H2A N2 H2B 120.0 . . ?
C1 N2 H2A 120.0 . . ?
C1 N2 H2B 120.0 . . ?
C24 C23 C22 119.9(3) . . ?
C24 C23 C28 117.9(3) . . ?
C28 C23 C22 122.1(3) . . ?
O1 C6 O2 126.7(3) . . ?
O1 C6 C5 117.4(2) . . ?
O2 C6 C5 115.9(2) . . ?
O4 C21 C22 115.6(2) . . ?
O3 C21 O4 124.8(3) . . ?
O3 C21 C22 119.6(2) . . ?
C9 C8 C7 122.2(3) . . ?
C9 C8 C20 119.8(2) . . ?
C20 C8 C7 118.0(3) . . ?
C10 C18 C17 108.1(3) . . ?
C19 C18 C17 131.0(3) . . ?
C19 C18 C10 121.0(3) . . ?
C8 C9 H9 120.2 . . ?
C8 C9 C10 119.7(3) . . ?
C10 C9 H9 120.2 . . ?
N3 C1 N2 118.6(3) . . ?
N1 C1 N3 122.3(3) . . ?
N1 C1 N2 119.1(3) . . ?
N4 C7 C8 113.5(2) . . ?
N4 C7 H7A 108.9 . . ?
N4 C7 H7B 108.9 . . ?
C8 C7 H7A 108.9 . . ?
C8 C7 H7B 108.9 . . ?
H7A C7 H7B 107.7 . . ?
N4 C5 C6 109.98(19) . . ?
N4 C5 H5 108.6 . . ?
N4 C5 C4 109.59(19) . . ?
C6 C5 H5 108.6 . . ?
C4 C5 C6 111.4(2) . . ?
C4 C5 H5 108.6 . . ?
C5 C4 H4C 109.1 . . ?
C5 C4 H4D 109.1 . . ?
H4C C4 H4D 107.9 . . ?
C3 C4 C5 112.3(2) . . ?
C3 C4 H4C 109.1 . . ?
C3 C4 H4D 109.1 . . ?
C4 C3 H3A 109.0 . . ?
C4 C3 H3B 109.0 . . ?
C4 C3 C2 113.1(2) . . ?
H3A C3 H3B 107.8 . . ?
C2 C3 H3A 109.0 . . ?
C2 C3 H3B 109.0 . . ?
O5 C22 C23 107.0(2) . . ?
O5 C22 C21 113.3(2) . . ?
O5 C22 H22 108.7 . . ?
C23 C22 C21 110.4(2) . . ?
C23 C22 H22 108.7 . . ?
C21 C22 H22 108.7 . . ?
C23 C24 H24 119.7 . . ?
C25 C24 C23 120.7(3) . . ?
C25 C24 H24 119.7 . . ?
C12 C17 C18 108.5(3) . . ?
C12 C17 C16 121.5(3) . . ?
C16 C17 C18 130.0(4) . . ?
C18 C10 C11 110.4(2) . . ?
C9 C10 C18 120.0(3) . . ?
C9 C10 C11 129.5(3) . . ?
C18 C19 H19 120.5 . . ?
C18 C19 C20 118.9(3) . . ?
C20 C19 H19 120.5 . . ?
C10 C11 H11A 111.2 . . ?
C10 C11 H11B 111.2 . . ?
C10 C11 C12 102.6(3) . . ?
H11A C11 H11B 109.2 . . ?
C12 C11 H11A 111.2 . . ?
C12 C11 H11B 111.2 . . ?
C17 C12 C11 110.3(3) . . ?
C13 C12 C17 120.8(3) . . ?
C13 C12 C11 128.9(4) . . ?
C8 C20 H20 119.7 . . ?
C19 C20 C8 120.6(3) . . ?
C19 C20 H20 119.7 . . ?
N3 C2 C3 110.1(2) . . ?
N3 C2 H2C 109.6 . . ?
N3 C2 H2D 109.6 . . ?
C3 C2 H2C 109.6 . . ?
C3 C2 H2D 109.6 . . ?
H2C C2 H2D 108.1 . . ?
C23 C28 H28 119.6 . . ?
C27 C28 C23 120.7(4) . . ?
C27 C28 H28 119.6 . . ?
C27 C26 H26 120.2 . . ?
C27 C26 C25 119.7(4) . . ?
C25 C26 H26 120.2 . . ?
C28 C27 H27 119.7 . . ?
C26 C27 C28 120.5(4) . . ?
C26 C27 H27 119.7 . . ?
C12 C13 H13 120.9 . . ?
C14 C13 C12 118.3(4) . . ?
C14 C13 H13 120.9 . . ?
C16 C15 H15 118.9 . . ?
C14 C15 H15 118.9 . . ?
C14 C15 C16 122.2(4) . . ?
C24 C25 H25 119.8 . . ?
C26 C25 C24 120.5(4) . . ?
C26 C25 H25 119.8 . . ?
C17 C16 H16 121.7 . . ?
C15 C16 C17 116.6(5) . . ?
C15 C16 H16 121.7 . . ?
C13 C14 H14 119.7 . . ?
C15 C14 C13 120.6(4) . . ?
C15 C14 H14 119.7 . . ?

loop_
_geom_bond_atom_site_label_1
_geom_bond_atom_site_label_2
_geom_bond_distance
_geom_bond_site_symmetry_2
_geom_bond_publ_flag
O4 C21 1.262(3) . ?
O1 C6 1.244(3) . ?
O3 C21 1.250(3) . ?
O5 H5A 0.8200 . ?
O5 C22 1.416(3) . ?
N4 H4A 0.9000 . ?
N4 H4B 0.9000 . ?
N4 C7 1.506(3) . ?
N4 C5 1.490(3) . ?
O2 C6 1.245(3) . ?
N3 H3 0.8600 . ?
N3 C1 1.322(4) . ?
N3 C2 1.466(4) . ?
N1 H1A 0.8600 . ?
N1 H1B 0.8600 . ?
N1 C1 1.321(4) . ?
N2 H2A 0.8600 . ?
N2 H2B 0.8600 . ?
N2 C1 1.332(4) . ?
C23 C22 1.506(4) . ?
C23 C24 1.389(4) . ?
C23 C28 1.393(4) . ?
C6 C5 1.529(3) . ?
C21 C22 1.527(4) . ?
C8 C9 1.387(4) . ?
C8 C7 1.508(3) . ?
C8 C20 1.404(4) . ?
C18 C17 1.484(4) . ?
C18 C10 1.396(4) . ?
C18 C19 1.381(5) . ?
C9 H9 0.9300 . ?
C9 C10 1.389(4) . ?
C7 H7A 0.9700 . ?
C7 H7B 0.9700 . ?
C5 H5 0.9800 . ?
C5 C4 1.527(4) . ?
C4 H4C 0.9700 . ?
C4 H4D 0.9700 . ?
C4 C3 1.517(4) . ?
C3 H3A 0.9700 . ?
C3 H3B 0.9700 . ?
C3 C2 1.520(4) . ?
C22 H22 0.9800 . ?
C24 H24 0.9300 . ?
C24 C25 1.380(5) . ?
C17 C12 1.392(5) . ?
C17 C16 1.395(5) . ?
C10 C11 1.511(4) . ?
C19 H19 0.9300 . ?
C19 C20 1.392(4) . ?
C11 H11A 0.9700 . ?
C11 H11B 0.9700 . ?
C11 C12 1.512(4) . ?
C12 C13 1.388(5) . ?
C20 H20 0.9300 . ?
C2 H2C 0.9700 . ?
C2 H2D 0.9700 . ?
C28 H28 0.9300 . ?
C28 C27 1.384(6) . ?
C26 H26 0.9300 . ?
C26 C27 1.362(7) . ?
C26 C25 1.376(7) . ?
C27 H27 0.9300 . ?
C13 H13 0.9300 . ?
C13 C14 1.385(7) . ?
C15 H15 0.9300 . ?
C15 C16 1.393(7) . ?
C15 C14 1.383(8) . ?
C25 H25 0.9300 . ?
C16 H16 0.9300 . ?
C14 H14 0.9300 . ?

loop_
_geom_hbond_atom_site_label_D
_geom_hbond_atom_site_label_H
_geom_hbond_atom_site_label_A
_geom_hbond_distance_DH
_geom_hbond_distance_HA
_geom_hbond_distance_DA
_geom_hbond_angle_DHA
_geom_hbond_site_symmetry_A
O5 H5A O2 0.82 1.92 2.723(3) 168.0 .
N4 H4B O1 0.90 1.83 2.732(3) 178.6 1_565
N1 H1A O4 0.86 2.16 2.871(3) 140.3 1_665
N1 H1B O4 0.86 1.99 2.847(3) 170.6 2_665

loop_
_exptl_oxdiff_crystal_face_indexfrac_h
_exptl_oxdiff_crystal_face_indexfrac_k
_exptl_oxdiff_crystal_face_indexfrac_l
_exptl_oxdiff_crystal_face_x
_exptl_oxdiff_crystal_face_y
_exptl_oxdiff_crystal_face_z
-5.9980 1.0016 5.9998 0.2018 0.9558 -0.0976
1.0040 4.0049 2.0101 0.0087 0.1222 -1.0796
0.0030 0.0032 -13.9896 -0.9815 -0.2089 0.1077
-0.0030 -0.0032 13.9896 0.9815 0.2089 -0.1077
-5.9978 -0.9984 -5.9972 -0.5588 0.6632 0.5097
-5.9955 1.0044 -5.9913 -0.6395 0.7768 -0.0053
5.9998 0.0005 -8.9946 -0.4525 -0.9438 -0.1368
-5.9996 -0.0002 7.9953 0.3824 0.9289 0.1445
5.9969 -0.0027 4.9950 0.5290 -0.7349 -0.2445
-2.0038 -4.0048 -1.0106 0.0317 0.0277 1.1063

loop_
_smtbx_masks_void_nr
_smtbx_masks_void_average_x
_smtbx_masks_void_average_y
_smtbx_masks_void_average_z
_smtbx_masks_void_volume
_smtbx_masks_void_count_electrons
_smtbx_masks_void_content
1 0.278 0.000 0.657 7.2 0.0 ?
2 0.500 -0.535 0.000 70.5 15.9 ?
3 0.722 0.500 0.343 7.2 0.0 ?
